data_2009594
loop_
_publ_author_name
'Harrison, William T. A.'
'Gier, Thurman E.'
'Stucky, Galen D.'

_publ_section_title
;
 Two lithium chloroberyllo(phosphate/arsenate) sodalites:
 Li~4~Cl(BePO~4~)~3~ and Li~4~Cl(BeAsO~4~)~3~
;
_journal_issue 4
_journal_name_full 'Acta Crystallographica Section C'
_journal_page_first 471
_journal_page_last 473
_journal_paper_doi 10.1107/S0108270193009692
_journal_volume 50
_journal_year 1994
_chemical_formula_structural 'Li4 Cl(BeAsO4)3'
_chemical_formula_sum 'As3 Be3 Cl Li4 O12'
_chemical_formula_weight 507.01
_chemical_name_common 'lithuim chloro berylloarsenate sodalite'
_chemical_name_systematic
;
Tetralithium chloro tecto-trikis(beryllatoarsenate)
;
_space_group_IT_number 218
_symmetry_cell_setting cubic
_symmetry_space_group_name_Hall 'P -4n 2 3'
_symmetry_space_group_name_H-M 'P -4 3 n'
_cell_angle_alpha 90
_cell_angle_beta 90
_cell_angle_gamma 90
_cell_formula_units_Z 2
_cell_length_a 8.23685(8)
_cell_length_b 8.23685(8)
_cell_length_c 8.23685(8)
_cell_measurement_temperature 298(2)
_cell_volume 558.835(9)
_computing_molecular_graphics 'ORTEPII (Johnson, 1976)'
_computing_structure_refinement 'GSAS, with local modifications (Larson & Von Dreele, 1990)'
_diffrn_ambient_temperature 298
_diffrn_measurement_device 'Scintag PAD-X powder diffractometer'
_diffrn_measurement_method '\q/\q powder scan'
_diffrn_radiation_monochromator graphite
_diffrn_radiation_source 'xray tube'
_diffrn_radiation_type 'Copper K\a'
_exptl_absorpt_coefficient_mu 13.688
_exptl_absorpt_correction_type none
_exptl_crystal_density_diffrn 3.013
_exptl_crystal_F_000 472
_refine_diff_density_max 0.9
_refine_diff_density_min -0.5
_refine_ls_matrix_type full
_refine_ls_number_constraints 0
_refine_ls_number_parameters 24
_refine_ls_number_reflns 200
_refine_ls_number_restraints 0
_refine_ls_shift/esd_max <0.01
_refine_ls_shift/esd_mean <0.01
_refine_ls_structure_factor_coef 'powder data points'
_refine_ls_weighting_details 'w = 1/[\s(y)]^2^'
_refine_ls_weighting_scheme calc
_cod_data_source_file br1052.cif
_cod_data_source_block II
_cod_depositor_comments
;
The following automatic conversions were performed:

'_refine_ls_weighting_scheme' value '1/[\s(y)]^2^' was changed to
'calc'. New tag '_refine_ls_weighting_details' was created. The value
of the new tag was set to 'w = 1/[\s(y)]^2^'.

Automatic conversion script
Id: cif_fix_values 3143 2015-03-26 13:38:13Z robertas 
;
_cod_original_cell_volume 558.83(2)
_cod_original_sg_symbol_H-M 'P -4 3 n '
_cod_original_formula_sum 'As3 Be3 Cl1 Li4 O12'
_cod_database_code 2009594

loop_
_symmetry_equiv_pos_as_xyz
'x,  y,  z'
'z,  x,  y'
'y,  z,  x'
'1/2+y,  1/2-x,  1/2-z'
'1/2-z,  1/2+y,  1/2-x'
'1/2-x,  1/2-z,  1/2+y'
'-x,  -y,  z'
'-z,  x,  -y'
'-y,  -z,  x'
'x,  -y,  -z'
'z,  -x,  -y'
'-y,  z,  -x'
'1/2-y,  1/2+x,  1/2-z'
'1/2-z,  1/2-y,  1/2+x'
'1/2+x,  1/2-z,  1/2-y'
'1/2+x,  1/2+z,  1/2+y'
'1/2+y,  1/2+x,  1/2+z'
'1/2+z,  1/2+y,  1/2+x'
'y,  -z,  -x'
'1/2-y,  1/2-x,  1/2+z'
'1/2+z,  1/2-y,  1/2-x'
'1/2-x,  1/2+z,  1/2-y'
'-x,  y,  -z'
'-z,  -x,  y'

loop_
_atom_site_label
_atom_site_fract_x
_atom_site_fract_y
_atom_site_fract_z
_atom_site_U_iso_or_equiv
_atom_site_thermal_displace_type
_atom_site_calc_flag
_atom_site_calc_attached_atom
_atom_site_type_symbol
Be(1) 0.25 0 0.50 0.005(3) Uiso ? ? Be
As(1) 0.25 0.50 0 0.0046(3) Uiso ? ? As
O(1) 0.1339(3) 0.4066(4) 0.1409(3) 0.009(2) Uiso ? ? O
Li(1) 0.1772(11) 0.1772(11) 0.1772(11) 0.017(5) Uiso ? ? Li
Cl(1) 0 0 0 0.0180(10) Uiso ? ? Cl

loop_
_atom_type_symbol
_atom_type_scat_source
Li International_Tables_Vol_IV_Table_2.2B
Cl International_Tables_Vol_IV_Table_2.2B
Be International_Tables_Vol_IV_Table_2.2B
As International_Tables_Vol_IV_Table_2.2B
O International_Tables_Vol_IV_Table_2.2B

loop_
_geom_angle_atom_site_label_1
_geom_angle_atom_site_label_2
_geom_angle_atom_site_label_3
_geom_angle_site_symmetry_1
_geom_angle_site_symmetry_3
_geom_angle
_geom_angle_publ_flag
O(1) Be(1) O(1) 2_555 5_545 107.97(9) yes
O(1) Be(1) O(1) 2_555 11_556 112.51(19) yes
O(1) Be(1) O(1) 2_555 14_555 107.97(9) no
O(1) Be(1) O(1) 5_545 11_556 107.97(9) no
O(1) Be(1) O(1) 5_545 14_555 112.51(19) no
O(1) Be(1) O(1) 11_556 14_555 107.97(9) no
O(1) As(1) O(1) 1_555 6_554 108.69(9) yes
O(1) As(1) O(1) 1_555 10_565 111.05(18) yes
O(1) As(1) O(1) 1_555 22_555 108.69(9) no
O(1) As(1) O(1) 6_554 10_565 108.69(9) no
O(1) As(1) O(1) 6_554 22_555 111.05(18) no
O(1) As(1) O(1) 10_565 22_555 108.69(9) no
Be(1) O(1) As(1) 3_555 1_555 123.43(19) yes
Be(1) O(1) Li(1) 3_555 1_555 120.12(17) yes
As(1) O(1) Li(1) 1_555 1_555 116.36(13) yes
O(1) Li(1) O(1) 1_555 2_555 107.4(5) yes
O(1) Li(1) O(1) 1_555 3_555 107.4(5) no
O(1) Li(1) Cl(1) 1_555 1_555 111.5(5) yes
O(1) Li(1) O(1) 2_555 3_555 107.4(5) no
O(1) Li(1) Cl(1) 2_555 1_555 111.5(5) no
O(1) Li(1) Cl(1) 3_555 1_555 111.5(5) no
Li(1) Cl(1) Li(1) 1_555 7_555 109.471 yes
Li(1) Cl(1) Li(1) 1_555 8_555 109.471000 no
Li(1) Cl(1) Li(1) 1_555 10_555 109.471000 no
Li(1) Cl(1) Li(1) 7_555 8_555 109.471000 no
Li(1) Cl(1) Li(1) 7_555 10_555 109.471000 no
Li(1) Cl(1) Li(1) 8_555 10_555 109.4710(10) no

loop_
_geom_bond_atom_site_label_1
_geom_bond_atom_site_label_2
_geom_bond_site_symmetry_1
_geom_bond_site_symmetry_2
_geom_bond_distance
_geom_bond_publ_flag
Be(1) O(1) . 2_555 1.617(2) yes
Be(1) O(1) . 5_545 1.617(2) no
Be(1) O(1) . 11_556 1.617(2) no
Be(1) O(1) . 14_555 1.617(2) no
As(1) O(1) . 1_555 1.690(3) yes
As(1) O(1) . 6_554 1.690(3) no
As(1) O(1) . 10_565 1.690(3) no
As(1) O(1) . 22_555 1.690(3) no
Li(1) O(1) . 1_555 1.946(6) yes
Li(1) O(1) . 2_555 1.946(6) no
Li(1) O(1) . 3_555 1.946(6) no
Li(1) Cl(1) . 1_555 2.528(16) yes
